data_9001844
loop_
_publ_author_name
'Hughes, J. M.'
'Bloodaxe, E. S.'
'Hanchar, J. M.'
'Foord, E. E.'

_publ_section_title
;
 Incorporation of rare earth elements in titanite: Stabilization of the A2/a
 dimorph by creation of antiphase boundaries
 Sample: Dy-Al
;
_journal_name_full 'American Mineralogist'
_journal_page_first 512
_journal_page_last 516
_journal_volume 82
_journal_year 1997
_chemical_formula_sum 'Ca O5 Si Ti'
_chemical_name_mineral Titanite
_space_group_IT_number 15
_symmetry_space_group_name_Hall '-A 2ya'
_symmetry_space_group_name_H-M 'A 1 2/a 1'
_cell_angle_alpha 90
_cell_angle_beta 113.6813
_cell_angle_gamma 90
_cell_length_a 7.0280
_cell_length_b 8.7025
_cell_length_c 6.5434
_cell_formula_units_Z 4
_cell_volume 366.502
_exptl_crystal_density_diffrn 3.553
_cod_original_cell_volume 366.503
_cod_original_formula_sum 'Ti Ca Si O5'
_cod_database_code 9001844

loop_
_symmetry_equiv_pos_as_xyz
x,y,z
x,1/2+y,1/2+z
1/2+x,-y,z
1/2+x,1/2-y,1/2+z
1/2-x,y,-z
1/2-x,1/2+y,1/2-z
-x,-y,-z
-x,1/2-y,1/2-z

loop_
_atom_site_label
_atom_site_fract_x
_atom_site_fract_y
_atom_site_fract_z
_atom_site_U_iso_or_equiv
Ti 0.50000 0.00000 0.50000 0.00811
Ca 0.25000 0.16922 0.00000 0.01279
Si 0.75000 0.18240 0.00000 0.00735
O1 0.75000 0.07050 0.50000 0.01153
O2 0.91120 0.06630 0.18460 0.01089
O3 0.38170 0.21070 0.39710 0.01001
